data_2200367
loop_
_publ_author_name
'Choi, Ki-Young'
'Lee, Han-Hyoung'
'Smyth, Douglas R.'
'Suh, Il-Hwan'
'Tiekink, Edward R. T.'

_publ_section_title
;
 4,11-Bis(acetamido)-7,14-dimethyl-4,11-diaza-1,8-diazoniacyclotetradecane
 diperchlorate dihydrate
;
_journal_issue 5
_journal_name_full 'Acta Crystallographica Section E'
_journal_page_first o480
_journal_page_last o482
_journal_paper_doi 10.1107/S1600536801007073
_journal_volume 57
_journal_year 2001
_chemical_formula_iupac 'C16 H36 N6 O2 2+, 2Cl O4 1-, 2H2O'
_chemical_formula_moiety 'C16 H36 N6 O2 2+, 2Cl O4 1-, 2H2O'
_chemical_formula_sum 'C16 H40 Cl2 N6 O12'
_chemical_formula_weight 579.43
_space_group_IT_number 15
_symmetry_cell_setting monoclinic
_symmetry_space_group_name_Hall '-C 2yc'
_symmetry_space_group_name_H-M 'C 1 2/c 1'
_cell_angle_alpha 90
_cell_angle_beta 90.250(10)
_cell_angle_gamma 90
_cell_formula_units_Z 4
_cell_length_a 16.576(3)
_cell_length_b 10.877(6)
_cell_length_c 14.314(2)
_cell_measurement_reflns_used 20
_cell_measurement_temperature 173
_cell_measurement_theta_max 14.6
_cell_measurement_theta_min 7.5
_cell_volume 2580.7(15)
_computing_cell_refinement 'MSC/AFC Diffractometer Control Software'
_computing_data_collection
;MSC/AFC Diffractometer Control Software (Molecular Structure Corporation,
 1996)
;
_computing_data_reduction 'TEXSAN for Windows (Molecular Structure Corporation, 1997)'
_computing_publication_material SHELXL97
_computing_structure_refinement 'SHELXL97 (Sheldrick, 1997)'
_computing_structure_solution 'PATTY in DIRDIF92 (Beurskens et al., 1992)'
_diffrn_ambient_temperature 173
_diffrn_measured_fraction_theta_full .998
_diffrn_measured_fraction_theta_max .998
_diffrn_measurement_device 'Rigaku AFC-7R'
_diffrn_measurement_method \w-2\q
_diffrn_radiation_monochromator graphite
_diffrn_radiation_source 'Rotating anode'
_diffrn_radiation_type MoK\a
_diffrn_radiation_wavelength .71069
_diffrn_reflns_av_R_equivalents .049
_diffrn_reflns_av_sigmaI/netI .102
_diffrn_reflns_limit_h_max 8
_diffrn_reflns_limit_h_min -21
_diffrn_reflns_limit_k_max 14
_diffrn_reflns_limit_k_min 0
_diffrn_reflns_limit_l_max 18
_diffrn_reflns_limit_l_min -18
_diffrn_reflns_number 4647
_diffrn_reflns_reduction_process 'Lp corrections applied'
_diffrn_reflns_theta_full 27.5
_diffrn_reflns_theta_max 27.5
_diffrn_reflns_theta_min 3.6
_diffrn_standards_decay_% 1.8
_diffrn_standards_interval_count 400
_diffrn_standards_number 3
_exptl_absorpt_coefficient_mu .32
_exptl_absorpt_correction_type none
_exptl_crystal_colour colourless
_exptl_crystal_density_diffrn 1.491
_exptl_crystal_density_method 'not measured'
_exptl_crystal_description block
_exptl_crystal_F_000 1232
_exptl_crystal_size_max .36
_exptl_crystal_size_mid .23
_exptl_crystal_size_min .13
_refine_diff_density_max .30
_refine_diff_density_min -.38
_refine_ls_extinction_method none
_refine_ls_goodness_of_fit_ref .98
_refine_ls_hydrogen_treatment constr
_refine_ls_matrix_type full
_refine_ls_number_parameters 144
_refine_ls_number_reflns 2965
_refine_ls_number_restraints 0
_refine_ls_restrained_S_all .98
_refine_ls_R_factor_all .130
_refine_ls_R_factor_gt .043
_refine_ls_shift/su_max <0.001
_refine_ls_shift/su_mean .000
_refine_ls_structure_factor_coef Fsqd
_refine_ls_weighting_details 'calc w = 1/[\s^2^(Fo^2^)+(0.061P)^2^] where P = (Fo^2^+2Fc^2^)/3'
_refine_ls_weighting_scheme calc
_refine_ls_wR_factor_ref .130
_reflns_number_gt 1545
_reflns_number_total 2965
_reflns_threshold_expression I>2\s(I)
_cod_data_source_file ya6022.cif
_cod_data_source_block I
_cod_original_cell_volume 2581.0(10)
_cod_original_sg_symbol_Hall '-C 2yc '
_cod_original_sg_symbol_H-M 'C 2/c'
_cod_original_formula_sum 'C16 H40 Cl2 N6 O12 '
_cod_database_code 2200367
_cod_database_fobs_code 2200367

loop_
_symmetry_equiv_pos_as_xyz
'  +x,  +y,  +z'
'  -x,  +y,1/2-z'
'  -x,  -y,  -z'
'  +x,  -y,1/2+z'
'1/2+x,1/2+y,  +z'
1/2-x,1/2+y,1/2-z
'1/2-x,1/2-y,  -z'
1/2+x,1/2-y,1/2+z

loop_
_atom_site_label
_atom_site_fract_x
_atom_site_fract_y
_atom_site_fract_z
_atom_site_U_iso_or_equiv
_atom_site_adp_type
_atom_site_calc_flag
_atom_site_refinement_flags
_atom_site_occupancy
_atom_site_disorder_assembly
_atom_site_disorder_group
_atom_site_type_symbol
Cl1 -.13959(4) .47165(7) .18647(5) .02354(19) Uani d . 1 . . Cl
O1W -.13431(13) .0929(2) -.26604(14) .0342(6) Uani d . 1 . . O
O4'' -.03602(12) .13000(19) -.11388(13) .0249(5) Uani d . 1 . . O
O11 -.08741(14) .4592(2) .10686(16) .0364(6) Uani d . 1 . . O
O12 -.21217(13) .4016(2) .16933(16) .0373(6) Uani d . 1 . . O
O13 -.15959(14) .59953(19) .19927(14) .0333(6) Uani d . 1 . . O
O14 -.10018(15) .4256(2) .26829(16) .0418(6) Uani d . 1 . . O
N1 -.10757(14) .0416(2) .07287(15) .0191(5) Uani d . 1 . . N
N4 .06031(14) .1575(2) .04446(15) .0174(5) Uani d . 1 . . N
N4'' -.04112(16) .3352(2) -.13912(18) .0292(6) Uani d . 1 . . N
C2 -.08223(18) .1679(3) .1021(2) .0221(7) Uani d . 1 . . C
H2A -.1138 .1932 .1574 .0286(19) Uiso calc R 1 . . H
H2B -.0941 .2265 .0509 .0286(19) Uiso calc R 1 . . H
C3 .00716(17) .1732(3) .12561(19) .0198(6) Uani d . 1 . . C
H3A .0191 .2535 .1552 .0286(19) Uiso calc R 1 . . H
H3B .0196 .1082 .1719 .0286(19) Uiso calc R 1 . . H
C4' .05155(18) .2586(3) -.02220(19) .0213(6) Uani d . 1 . . C
H4'A .1038 .2719 -.0539 .0286(19) Uiso calc R 1 . . H
H4'B .0383 .3347 .0124 .0286(19) Uiso calc R 1 . . H
C4'' -.01313(17) .2359(3) -.09541(18) .0195(5) Uani d . 1 . . C
C5 .14479(17) .1499(3) .07815(19) .0214(5) Uani d . 1 . . C
H5A .1466 .0977 .1348 .0286(19) Uiso calc R 1 . . H
H5B .1633 .2332 .0960 .0286(19) Uiso calc R 1 . . H
C6 .20235(17) .0973(3) .0059(2) .0221(4) Uani d . 1 . . C
H6A .1990 .1482 -.0513 .0286(19) Uiso calc R 1 . . H
H6B .2581 .1040 .0305 .0286(19) Uiso calc R 1 . . H
C7 .18652(16) -.0361(3) -.02043(19) .0203(4) Uani d . 1 . . C
H7 .1811 -.0852 .0383 .0286(19) Uiso calc R 1 . . H
C7' .25457(18) -.0905(3) -.0780(2) .0319(8) Uani d . 1 . . C
H7'A .2419 -.1762 -.0933 .0286(19) Uiso calc R 1 . . H
H7'B .3049 -.0872 -.0419 .0286(19) Uiso calc R 1 . . H
H7'C .2607 -.0432 -.1358 .0286(19) Uiso calc R 1 . . H
H1O -.1850 .1010 -.2446 .0286(19) Uiso d . 1 . . H
H2O -.0981 .1098 -.2126 .0286(19) Uiso d . 1 . . H
H1N -.0621 .0199 .0389 .0286(19) Uiso d . 1 . . H
H2N -.1054 -.0015 .1244 .0286(19) Uiso d . 1 . . H
H3N -.0810 .3208 -.1859 .0286(19) Uiso d . 1 . . H
H4N -.0189 .4118 -.1205 .0286(19) Uiso d . 1 . . H

loop_
_atom_site_aniso_label
_atom_site_aniso_U_11
_atom_site_aniso_U_22
_atom_site_aniso_U_33
_atom_site_aniso_U_12
_atom_site_aniso_U_13
_atom_site_aniso_U_23
Cl1 .0234(4) .0209(3) .0262(4) .0003(3) -.0021(3) -.0017(3)
O1W .0283(12) .0495(15) .0246(11) .0001(11) -.0007(9) -.0103(10)
O4'' .0276(12) .0244(12) .0226(10) -.0038(9) -.0065(9) .0002(8)
O11 .0401(14) .0278(13) .0416(13) -.0058(11) .0160(11) -.0072(10)
O12 .0259(12) .0386(14) .0472(14) -.0101(11) .0005(10) -.0089(11)
O13 .0443(15) .0233(12) .0323(12) .0057(11) -.0029(11) -.0032(10)
O14 .0475(16) .0356(14) .0420(14) .0084(12) -.0193(12) .0046(11)
N1 .0190(12) .0198(12) .0185(11) .0008(11) -.0007(9) .0007(10)
N4 .0175(12) .0174(12) .0172(11) -.0018(10) -.0012(9) .0027(9)
N4'' .0292(15) .0275(14) .0307(14) .0003(12) -.0062(12) .0057(11)
C2 .0256(16) .0179(15) .0226(15) .0010(13) .0026(12) -.0023(12)
C3 .0235(15) .0188(15) .0170(13) .0001(12) -.0018(12) -.0022(11)
C4' .0257(16) .0144(14) .0237(14) -.0047(12) -.0001(12) .0028(11)
C4'' .0197(14) .021 .018 .001 .002 .006
C5 .0215(14) .021 .021 -.005 -.006 .000
C6 .0181(13) .024 .024 -.004 -.002 .005
C7 .0171(13) .022 .022 .001 -.001 .001
C7' .0197(16) .042(2) .0340(17) .0012(15) .0036(14) -.0018(15)

loop_
_atom_type_symbol
_atom_type_scat_dispersion_real
_atom_type_scat_dispersion_imag
_atom_type_scat_source
Cl .132 .159
;International Tables for Crystallography
(1992, Vol. C, Tables 4.2.6.8 and 6.1.1.1)
;
N .004 .003
;International Tables for Crystallography
(1992, Vol. C, Table 6.1.1.2)
;
O .008 .006
;International Tables for Crystallography
(1992, Vol. C, Table 6.1.1.2)
;
C .002 .002
;International Tables for Crystallography
(1992, Vol. C, Table 6.1.1.2)
;
H .000 .000
;International Tables for Crystallography
(1992, Vol. C, Table 6.1.1.2)
;

loop_
_geom_angle_atom_site_label_1
_geom_angle_atom_site_label_2
_geom_angle_atom_site_label_3
_geom_angle_site_symmetry_3
_geom_angle
_geom_angle_publ_flag
O14 Cl1 O13 . 109.79(14) no
O14 Cl1 O11 . 109.97(15) no
O13 Cl1 O11 . 109.30(13) no
O14 Cl1 O12 . 109.37(15) no
O13 Cl1 O12 . 109.79(14) no
O11 Cl1 O12 . 108.60(14) no
C2 N1 C7 3 114.7(2) yes
C4' N4 C3 . 111.7(2) yes
C4' N4 C5 . 110.2(2) yes
C3 N4 C5 . 108.6(2) yes
N1 C2 C3 . 111.7(2) yes
N4 C3 C2 . 114.0(2) yes
N4 C4' C4'' . 113.3(2) yes
O4'' C4'' N4'' . 123.2(3) yes
O4'' C4'' C4' . 120.9(2) yes
N4'' C4'' C4' . 115.9(3) yes
N4 C5 C6 . 113.3(2) yes
C7 C6 C5 . 114.8(2) yes
C7' C7 C6 . 112.2(2) yes
C7' C7 N1 3 111.1(2) yes
C6 C7 N1 3 108.1(2) yes

loop_
_geom_bond_atom_site_label_1
_geom_bond_atom_site_label_2
_geom_bond_site_symmetry_2
_geom_bond_distance
_geom_bond_publ_flag
Cl1 O14 . 1.429(2) no
Cl1 O13 . 1.442(2) no
Cl1 O11 . 1.440(2) no
Cl1 O12 . 1.444(2) no
O4'' C4'' . 1.241(3) yes
N1 C2 . 1.495(4) yes
N1 C7 3 1.507(3) yes
N4 C3 . 1.471(3) yes
N4 C4' . 1.463(3) yes
N4 C5 . 1.481(3) yes
N4'' C4'' . 1.331(4) yes
C2 C3 . 1.519(4) yes
C4' C4'' . 1.516(4) yes
C5 C6 . 1.521(4) yes
C6 C7 . 1.521(4) yes
C7 C7' . 1.520(4) yes
C7 N1 3 1.507(3) no

loop_
_geom_hbond_atom_site_label_D
_geom_hbond_atom_site_label_H
_geom_hbond_atom_site_label_A
_geom_hbond_site_symmetry_A
_geom_hbond_distance_DH
_geom_hbond_distance_HA
_geom_hbond_distance_DA
_geom_hbond_angle_DHA
N1 H1n O4'' 1_555 .93 2.53 3.083(3) 118
N1 H1n O4'' 3_555 .93 2.54 3.079(3) 118
O1w H2o O4'' 1_555 .99 1.76 2.744(3) 176
O1w H1o O12 7_455 .90 2.02 2.903(3) 166
N1 H2n O1w 4_555 .88 1.92 2.768(3) 163
N4'' H3n O13 4_564 .95 2.27 3.110(4) 148
N4'' H4n O11 3_565 .95 2.26 3.122(4) 151
